data_7019669
loop_
_publ_author_name
'Gobeze, Worku A.'
'Milway, Victoria A.'
'Moubaraki, Boujemaa'
'Murray, Keith S.'
'Brooker, Sally'

_publ_section_title
;
 Solvent control: dinuclear versus tetranuclear complexes of a
 bis-tetradentate pyrimidine-based ligand.
;
_journal_issue 32
_journal_name_full 'Dalton transactions (Cambridge, England : 2003)'
_journal_page_first 9708
_journal_page_last 9721
_journal_paper_doi 10.1039/c2dt12449a
_journal_volume 41
_journal_year 2012
_chemical_formula_sum 'C84 H100 B4 F20 N16 Ni4 O4'
_chemical_formula_weight 2055.88
_chemical_name_systematic
;
?
;
_space_group_IT_number 2
_symmetry_cell_setting triclinic
_symmetry_space_group_name_Hall '-P 1'
_symmetry_space_group_name_H-M 'P -1'
_atom_sites_solution_hydrogens geom
_atom_sites_solution_primary direct
_atom_sites_solution_secondary difmap
_audit_creation_method SHELXL-97
_cell_angle_alpha 68.536(2)
_cell_angle_beta 71.171(2)
_cell_angle_gamma 70.824(2)
_cell_formula_units_Z 1
_cell_length_a 11.7366(8)
_cell_length_b 14.6440(8)
_cell_length_c 15.0144(8)
_cell_measurement_reflns_used 7600
_cell_measurement_temperature 92(2)
_cell_measurement_theta_max 26.47
_cell_measurement_theta_min 2.67
_cell_volume 2207.3(2)
_computing_structure_refinement 'SHELXL-97 (Sheldrick, 1997)'
_computing_structure_solution 'SHELXS-97 (Sheldrick, 1990)'
_diffrn_ambient_temperature 92(2)
_diffrn_measured_fraction_theta_full 0.992
_diffrn_measured_fraction_theta_max 0.992
_diffrn_radiation_monochromator graphite
_diffrn_radiation_source 'fine-focus sealed tube'
_diffrn_radiation_type MoK\a
_diffrn_radiation_wavelength 0.71073
_diffrn_reflns_av_R_equivalents 0.0332
_diffrn_reflns_av_sigmaI/netI 0.0259
_diffrn_reflns_limit_h_max 14
_diffrn_reflns_limit_h_min -14
_diffrn_reflns_limit_k_max 18
_diffrn_reflns_limit_k_min -18
_diffrn_reflns_limit_l_max 18
_diffrn_reflns_limit_l_min -18
_diffrn_reflns_number 41031
_diffrn_reflns_theta_full 26.51
_diffrn_reflns_theta_max 26.51
_diffrn_reflns_theta_min 2.87
_exptl_absorpt_coefficient_mu 0.943
_exptl_absorpt_correction_T_max 0.8953
_exptl_absorpt_correction_T_min 0.7524
_exptl_absorpt_correction_type multi-scan
_exptl_absorpt_process_details 'SCALE (Bruker AXS Inc.)'
_exptl_crystal_colour green
_exptl_crystal_density_diffrn 1.547
_exptl_crystal_density_method 'not measured'
_exptl_crystal_description block
_exptl_crystal_F_000 1060
_exptl_crystal_size_max 0.32
_exptl_crystal_size_mid 0.28
_exptl_crystal_size_min 0.12
_refine_diff_density_max 0.582
_refine_diff_density_min -0.308
_refine_diff_density_rms 0.049
_refine_ls_extinction_method none
_refine_ls_goodness_of_fit_ref 1.035
_refine_ls_hydrogen_treatment constr
_refine_ls_matrix_type full
_refine_ls_number_parameters 722
_refine_ls_number_reflns 9099
_refine_ls_number_restraints 60
_refine_ls_restrained_S_all 1.034
_refine_ls_R_factor_all 0.0313
_refine_ls_R_factor_gt 0.0271
_refine_ls_shift/su_max 0.003
_refine_ls_shift/su_mean 0.000
_refine_ls_structure_factor_coef Fsqd
_refine_ls_weighting_details 'calc w=1/[\s^2^(Fo^2^)+(0.0282P)^2^+1.3926P] where P=(Fo^2^+2Fc^2^)/3'
_refine_ls_weighting_scheme calc
_refine_ls_wR_factor_gt 0.0677
_refine_ls_wR_factor_ref 0.0699
_reflns_number_gt 8184
_reflns_number_total 9099
_reflns_threshold_expression >2sigma(I)
_cod_data_source_file c2dt12449a.txt
_cod_data_source_block wag284
_cod_original_sg_symbol_H-M P-1
_cod_database_code 7019669

loop_
_symmetry_equiv_pos_as_xyz
'x, y, z'
'-x, -y, -z'

loop_
_atom_site_label
_atom_site_type_symbol
_atom_site_fract_x
_atom_site_fract_y
_atom_site_fract_z
_atom_site_U_iso_or_equiv
_atom_site_adp_type
_atom_site_occupancy
_atom_site_symmetry_multiplicity
_atom_site_calc_flag
_atom_site_refinement_flags
_atom_site_disorder_assembly
_atom_site_disorder_group
Ni1 Ni 0.461522(17) 0.141938(14) 0.245979(13) 0.01447(6) Uani 1 1 d . . .
Ni2 Ni 0.755519(17) -0.219532(14) 0.587641(14) 0.01372(6) Uani 1 1 d . . .
N11 N 0.71371(11) -0.08494(9) 0.45494(9) 0.0165(3) Uani 1 1 d . . .
C1 C 0.79096(14) -0.02621(12) 0.43704(12) 0.0202(3) Uani 1 1 d . . .
C2 C 0.78230(15) 0.06661(13) 0.36669(13) 0.0237(4) Uani 1 1 d . . .
H2 H 0.8398 0.1060 0.3518 0.028 Uiso 1 1 calc R . .
C3 C 0.68717(14) 0.10040(12) 0.31852(11) 0.0189(3) Uani 1 1 d . . .
N15 N 0.60907(11) 0.04295(9) 0.33535(9) 0.0160(3) Uani 1 1 d . . .
C4 C 0.63062(13) -0.05061(11) 0.39879(11) 0.0154(3) Uani 1 1 d . . .
C5 C 0.57182(15) -0.12587(11) 0.39749(11) 0.0179(3) Uani 1 1 d . . .
C6 C 0.63728(19) -0.18468(13) 0.33366(13) 0.0306(4) Uani 1 1 d . . .
H6 H 0.7151 -0.1745 0.2916 0.037 Uiso 1 1 calc R . .
C7 C 0.5887(3) -0.25761(14) 0.33178(16) 0.0451(6) Uani 1 1 d . . .
H7 H 0.6324 -0.2970 0.2876 0.054 Uiso 1 1 calc R . .
C8 C 0.4767(3) -0.27354(14) 0.39386(18) 0.0484(7) Uani 1 1 d . . .
H8 H 0.4445 -0.3248 0.3930 0.058 Uiso 1 1 calc R . .
C9 C 0.4115(2) -0.21591(15) 0.45690(16) 0.0397(5) Uani 1 1 d . . .
H9 H 0.3343 -0.2270 0.4994 0.048 Uiso 1 1 calc R . .
C10 C 0.45933(17) -0.14101(13) 0.45806(13) 0.0260(4) Uani 1 1 d . . .
H10 H 0.4140 -0.1003 0.5009 0.031 Uiso 1 1 calc R . .
C11 C 0.89383(15) -0.07008(13) 0.49034(13) 0.0262(4) Uani 1 1 d . . .
H11B H 0.9667 -0.0426 0.4489 0.031 Uiso 1 1 calc R . .
H11A H 0.8667 -0.0507 0.5519 0.031 Uiso 1 1 calc R . .
N12 N 0.92903(12) -0.18191(11) 0.51379(10) 0.0249(3) Uani 1 1 d . . .
C12 C 1.02641(16) -0.22107(15) 0.57177(14) 0.0344(5) Uani 1 1 d . . .
H12B H 1.0791 -0.1723 0.5480 0.041 Uiso 1 1 calc R . .
H12A H 1.0799 -0.2857 0.5601 0.041 Uiso 1 1 calc R . .
C13 C 0.97252(16) -0.23806(13) 0.68184(14) 0.0277(4) Uani 1 1 d . . .
H13B H 1.0366 -0.2416 0.7134 0.033 Uiso 1 1 calc R . .
H13A H 0.9023 -0.1802 0.6929 0.033 Uiso 1 1 calc R . .
C14 C 0.92838(14) -0.33384(12) 0.72805(12) 0.0189(3) Uani 1 1 d . . .
C15 C 0.98331(15) -0.41459(13) 0.79754(12) 0.0236(3) Uani 1 1 d . . .
H15 H 1.0493 -0.4096 0.8177 0.028 Uiso 1 1 calc R . .
C16 C 0.94141(17) -0.50185(13) 0.83691(13) 0.0277(4) Uani 1 1 d . . .
H16 H 0.9781 -0.5575 0.8845 0.033 Uiso 1 1 calc R . .
C17 C 0.84514(17) -0.50746(13) 0.80628(13) 0.0258(4) Uani 1 1 d . . .
H17 H 0.8142 -0.5666 0.8324 0.031 Uiso 1 1 calc R . .
C18 C 0.79534(15) -0.42459(12) 0.73661(12) 0.0198(3) Uani 1 1 d . . .
H18 H 0.7296 -0.4284 0.7153 0.024 Uiso 1 1 calc R . .
N13 N 0.83489(12) -0.33893(9) 0.69744(9) 0.0165(3) Uani 1 1 d . . .
C22 C 0.98288(17) -0.20965(14) 0.41968(14) 0.0360(5) Uani 1 1 d . . .
H22B H 1.0649 -0.1933 0.3899 0.043 Uiso 1 1 calc R . .
H22A H 0.9286 -0.1678 0.3735 0.043 Uiso 1 1 calc R . .
C23 C 0.99822(18) -0.32030(15) 0.43179(15) 0.0423(5) Uani 1 1 d . . .
H23B H 1.0546 -0.3354 0.3711 0.051 Uiso 1 1 calc R . .
H23A H 1.0406 -0.3610 0.4862 0.051 Uiso 1 1 calc R . .
C24 C 0.88451(19) -0.35668(14) 0.45203(13) 0.0341(5) Uani 1 1 d . . .
C25 C 0.8891(3) -0.42787(17) 0.40936(16) 0.0531(7) Uani 1 1 d . . .
H25 H 0.9612 -0.4472 0.3621 0.064 Uiso 1 1 calc R . .
C26 C 0.7905(3) -0.47078(16) 0.43466(18) 0.0570(8) Uani 1 1 d . . .
H26 H 0.7939 -0.5196 0.4056 0.068 Uiso 1 1 calc R . .
C27 C 0.6867(2) -0.44115(13) 0.50322(16) 0.0416(6) Uani 1 1 d . . .
H27 H 0.6185 -0.4714 0.5247 0.050 Uiso 1 1 calc R . .
C28 C 0.68381(18) -0.36635(12) 0.54014(13) 0.0268(4) Uani 1 1 d . . .
H28 H 0.6104 -0.3434 0.5845 0.032 Uiso 1 1 calc R . .
N14 N 0.78020(13) -0.32452(10) 0.51607(10) 0.0218(3) Uani 1 1 d . . .
C31 C 0.67407(15) 0.19943(12) 0.23932(12) 0.0228(4) Uani 1 1 d . . .
H31A H 0.6164 0.2535 0.2681 0.027 Uiso 1 1 calc R . .
H31B H 0.7557 0.2167 0.2097 0.027 Uiso 1 1 calc R . .
N16 N 0.62603(12) 0.19296(10) 0.16232(10) 0.0225(3) Uani 1 1 d . . .
C32 C 0.61142(16) 0.29468(13) 0.08747(13) 0.0289(4) Uani 1 1 d . . .
H32A H 0.6283 0.2859 0.0217 0.035 Uiso 1 1 calc R . .
H32B H 0.6732 0.3282 0.0857 0.035 Uiso 1 1 calc R . .
C33 C 0.48184(15) 0.36210(13) 0.10974(13) 0.0263(4) Uani 1 1 d . . .
H33A H 0.4564 0.3575 0.1806 0.032 Uiso 1 1 calc R . .
H33B H 0.4832 0.4332 0.0718 0.032 Uiso 1 1 calc R . .
C34 C 0.38936(15) 0.33147(12) 0.08372(12) 0.0229(4) Uani 1 1 d . . .
C35 C 0.33711(17) 0.38970(14) 0.00332(13) 0.0311(4) Uani 1 1 d . . .
H35 H 0.3591 0.4515 -0.0369 0.037 Uiso 1 1 calc R . .
C36 C 0.25340(18) 0.35755(14) -0.01787(13) 0.0329(4) Uani 1 1 d . . .
H36 H 0.2180 0.3964 -0.0730 0.039 Uiso 1 1 calc R . .
C37 C 0.22173(18) 0.26793(13) 0.04223(13) 0.0286(4) Uani 1 1 d . . .
H37 H 0.1624 0.2450 0.0306 0.034 Uiso 1 1 calc R . .
C38 C 0.27863(16) 0.21242(12) 0.11986(12) 0.0230(3) Uani 1 1 d . . .
H38 H 0.2581 0.1502 0.1605 0.028 Uiso 1 1 calc R . .
N17 N 0.36158(12) 0.24247(10) 0.14040(9) 0.0190(3) Uani 1 1 d . . .
C42 C 0.72038(16) 0.11779(14) 0.11293(13) 0.0319(4) Uani 1 1 d . . .
H42A H 0.7515 0.0569 0.1638 0.038 Uiso 1 1 calc R . .
H42B H 0.7915 0.1474 0.0708 0.038 Uiso 1 1 calc R . .
C43 C 0.66930(18) 0.08696(15) 0.05074(13) 0.0357(5) Uani 1 1 d . . .
H43A H 0.6211 0.1489 0.0113 0.043 Uiso 1 1 calc R . .
H43B H 0.7402 0.0573 0.0041 0.043 Uiso 1 1 calc R . .
C44 C 0.58844(18) 0.01340(13) 0.10372(12) 0.0303(4) Uani 1 1 d . . .
C45 C 0.6062(2) -0.06716(15) 0.06911(14) 0.0407(5) Uani 1 1 d . . .
H45 H 0.6759 -0.0807 0.0177 0.049 Uiso 1 1 calc R . .
C46 C 0.5232(2) -0.12736(14) 0.10894(14) 0.0423(6) Uani 1 1 d . . .
H46 H 0.5352 -0.1827 0.0854 0.051 Uiso 1 1 calc R . .
C47 C 0.4216(2) -0.10654(13) 0.18396(14) 0.0333(4) Uani 1 1 d . . .
H47 H 0.3601 -0.1444 0.2102 0.040 Uiso 1 1 calc R . .
C48 C 0.41283(17) -0.02885(12) 0.21931(12) 0.0241(4) Uani 1 1 d . . .
H48 H 0.3463 -0.0167 0.2732 0.029 Uiso 1 1 calc R . .
N18 N 0.49389(13) 0.03039(10) 0.18107(10) 0.0216(3) Uani 1 1 d . . .
F1 F 0.30167(8) 0.11176(6) 0.34096(6) 0.01624(18) Uani 1 1 d . . .
F2 F 0.41547(8) 0.23281(6) 0.33362(6) 0.01586(18) Uani 1 1 d . . .
B1 B 0.6771(3) 0.4344(3) 0.2681(3) 0.0344(9) Uani 0.85 1 d PD A 1
F11 F 0.73779(11) 0.36291(10) 0.33890(9) 0.0478(3) Uani 0.85 1 d PD A 1
F12 F 0.55746(17) 0.42349(17) 0.28943(16) 0.0513(6) Uani 0.85 1 d PD A 1
F13 F 0.74138(14) 0.41598(10) 0.17732(10) 0.0404(3) Uani 0.85 1 d PD A 1
F14 F 0.6765(3) 0.5309(2) 0.2616(3) 0.0514(9) Uani 0.85 1 d PD A 1
B11 B 0.6563(15) 0.4496(12) 0.2965(11) 0.049(10) Uani 0.15 1 d PD B 2
F15 F 0.73779(11) 0.36291(10) 0.33890(9) 0.0478(3) Uani 0.15 1 d PD B 2
F16 F 0.5659(8) 0.4786(7) 0.3731(7) 0.061(3) Uani 0.15 1 d PD B 2
F17 F 0.7192(14) 0.5251(14) 0.2478(12) 0.037(4) Uani 0.15 1 d PD B 2
F18 F 0.5978(16) 0.4397(8) 0.2342(11) 0.082(6) Uani 0.15 1 d PD B 2
B2 B 0.0463(4) 1.0390(3) 0.1933(3) 0.0259(8) Uani 0.60 1 d PD C 1
F21 F 0.0861(15) 1.0165(14) 0.2780(8) 0.0323(15) Uani 0.60 1 d PD C 1
F22 F -0.0329(3) 0.97749(19) 0.2107(2) 0.0324(6) Uani 0.60 1 d PD C 1
F23 F 0.1448(4) 1.0265(3) 0.1164(3) 0.0457(9) Uani 0.60 1 d PD C 1
F24 F -0.02123(17) 1.14004(13) 0.17005(14) 0.0351(4) Uani 0.60 1 d PD C 1
B21 B 0.0958(6) 0.9967(5) 0.1898(4) 0.0246(12) Uani 0.40 1 d PD D 2
F25 F 0.099(2) 1.004(2) 0.2788(11) 0.041(4) Uani 0.40 1 d PD D 2
F26 F -0.0266(5) 1.0231(5) 0.1827(4) 0.0593(15) Uani 0.40 1 d PD D 2
F27 F 0.1628(6) 1.0597(4) 0.1128(4) 0.0382(12) Uani 0.40 1 d PD D 2
F28 F 0.1468(3) 0.8981(2) 0.1859(2) 0.0371(7) Uani 0.40 1 d PD D 2
O50 O 0.3055(3) 0.70080(19) 0.14798(17) 0.0512(6) Uani 0.65 1 d P E 1
H50 H 0.2297 0.7268 0.1657 0.061 Uiso 0.65 1 calc PR E 1
C50 C 0.3514(7) 0.6440(5) 0.2281(5) 0.045(2) Uani 0.65 1 d P E 1
H50A H 0.4372 0.6479 0.2153 0.054 Uiso 0.65 1 calc PR E 1
H50B H 0.3491 0.5736 0.2428 0.054 Uiso 0.65 1 calc PR E 1
H50C H 0.3011 0.6692 0.2843 0.054 Uiso 0.65 1 calc PR E 1
O51 O 0.3947(4) 0.5793(3) 0.1761(4) 0.0434(10) Uani 0.35 1 d P F 2
H51 H 0.4580 0.5387 0.1947 0.052 Uiso 0.35 1 calc PR F 2
C51 C 0.3456(17) 0.6487(12) 0.2282(15) 0.095(9) Uani 0.35 1 d P F 2
H51A H 0.2826 0.7037 0.1979 0.114 Uiso 0.35 1 calc PR F 2
H51B H 0.4116 0.6762 0.2278 0.114 Uiso 0.35 1 calc PR F 2
H51C H 0.3075 0.6159 0.2962 0.114 Uiso 0.35 1 calc PR F 2
O60 O 0.0531(3) 0.7906(2) 0.1722(2) 0.0799(9) Uani 0.70 1 d P G 1
H60 H 0.0417 0.8472 0.1799 0.096 Uiso 0.70 1 calc PR G 1
C60 C -0.0193(5) 0.7991(6) 0.1121(6) 0.0613(16) Uani 0.70 1 d P G 1
H60A H -0.0922 0.7726 0.1522 0.074 Uiso 0.70 1 calc PR G 1
H60B H 0.0288 0.7604 0.0653 0.074 Uiso 0.70 1 calc PR G 1
H60C H -0.0460 0.8703 0.0762 0.074 Uiso 0.70 1 calc PR G 1
O61 O -0.1066(6) 0.8570(6) 0.1959(4) 0.0663(19) Uani 0.30 1 d P H 2
H61 H -0.0670 0.9014 0.1796 0.080 Uiso 0.30 1 calc PR H 2
C61 C -0.0724(10) 0.8119(15) 0.1214(13) 0.055(3) Uani 0.30 1 d P H 2
H61A H -0.0090 0.8416 0.0678 0.066 Uiso 0.30 1 calc PR H 2
H61B H -0.1451 0.8231 0.0967 0.066 Uiso 0.30 1 calc PR H 2
H61C H -0.0389 0.7392 0.1472 0.066 Uiso 0.30 1 calc PR H 2

loop_
_atom_site_aniso_label
_atom_site_aniso_U_11
_atom_site_aniso_U_22
_atom_site_aniso_U_33
_atom_site_aniso_U_23
_atom_site_aniso_U_13
_atom_site_aniso_U_12
Ni1 0.01594(10) 0.01365(10) 0.01164(10) -0.00331(7) -0.00278(7) -0.00155(7)
Ni2 0.01278(10) 0.01249(10) 0.01468(10) -0.00372(7) -0.00280(7) -0.00213(7)
N11 0.0134(6) 0.0159(6) 0.0157(6) -0.0030(5) -0.0007(5) -0.0022(5)
C1 0.0126(7) 0.0213(8) 0.0201(8) -0.0010(6) -0.0017(6) -0.0035(6)
C2 0.0142(7) 0.0223(8) 0.0276(9) 0.0023(7) -0.0037(6) -0.0072(6)
C3 0.0136(7) 0.0175(8) 0.0185(8) -0.0014(6) 0.0005(6) -0.0031(6)
N15 0.0143(6) 0.0155(6) 0.0138(6) -0.0039(5) -0.0001(5) -0.0015(5)
C4 0.0134(7) 0.0158(7) 0.0127(7) -0.0060(6) 0.0016(5) -0.0003(6)
C5 0.0270(8) 0.0114(7) 0.0159(7) -0.0028(6) -0.0111(6) -0.0005(6)
C6 0.0446(11) 0.0213(9) 0.0242(9) -0.0115(7) -0.0181(8) 0.0098(8)
C7 0.0873(18) 0.0176(9) 0.0416(12) -0.0149(8) -0.0465(13) 0.0114(10)
C8 0.098(2) 0.0147(9) 0.0559(14) 0.0023(9) -0.0615(15) -0.0143(10)
C9 0.0561(13) 0.0335(11) 0.0410(11) 0.0037(9) -0.0266(10) -0.0266(10)
C10 0.0333(10) 0.0251(9) 0.0252(9) -0.0073(7) -0.0082(7) -0.0127(7)
C11 0.0160(8) 0.0239(8) 0.0304(9) 0.0069(7) -0.0076(7) -0.0088(6)
N12 0.0138(6) 0.0239(7) 0.0242(7) 0.0043(6) -0.0038(5) -0.0016(5)
C12 0.0148(8) 0.0336(10) 0.0402(11) 0.0117(8) -0.0115(8) -0.0077(7)
C13 0.0236(9) 0.0226(9) 0.0376(10) 0.0020(7) -0.0174(8) -0.0085(7)
C14 0.0157(7) 0.0188(8) 0.0201(8) -0.0057(6) -0.0042(6) -0.0016(6)
C15 0.0204(8) 0.0248(8) 0.0250(8) -0.0048(7) -0.0095(7) -0.0031(7)
C16 0.0306(9) 0.0222(8) 0.0253(9) 0.0008(7) -0.0126(7) -0.0024(7)
C17 0.0329(9) 0.0177(8) 0.0263(9) -0.0012(7) -0.0101(7) -0.0081(7)
C18 0.0226(8) 0.0175(7) 0.0208(8) -0.0068(6) -0.0057(6) -0.0045(6)
N13 0.0162(6) 0.0157(6) 0.0167(6) -0.0054(5) -0.0030(5) -0.0028(5)
C22 0.0189(9) 0.0348(10) 0.0254(9) 0.0040(8) 0.0043(7) 0.0063(7)
C23 0.0312(10) 0.0362(11) 0.0275(10) -0.0037(8) 0.0058(8) 0.0138(8)
C24 0.0455(11) 0.0229(9) 0.0185(8) -0.0065(7) -0.0111(8) 0.0156(8)
C25 0.0805(18) 0.0343(12) 0.0309(11) -0.0217(9) -0.0265(12) 0.0306(12)
C26 0.105(2) 0.0240(10) 0.0542(14) -0.0248(10) -0.0599(15) 0.0253(12)
C27 0.0735(15) 0.0148(8) 0.0506(13) -0.0091(8) -0.0483(12) 0.0048(9)
C28 0.0423(10) 0.0150(8) 0.0274(9) -0.0050(7) -0.0229(8) 0.0011(7)
N14 0.0300(8) 0.0154(6) 0.0170(7) -0.0053(5) -0.0096(6) 0.0031(6)
C31 0.0156(8) 0.0204(8) 0.0249(8) 0.0045(7) -0.0052(6) -0.0068(6)
N16 0.0190(7) 0.0215(7) 0.0160(6) 0.0025(5) -0.0018(5) -0.0022(5)
C32 0.0218(8) 0.0275(9) 0.0224(9) 0.0087(7) -0.0030(7) -0.0070(7)
C33 0.0235(8) 0.0189(8) 0.0263(9) 0.0049(7) -0.0055(7) -0.0053(7)
C34 0.0206(8) 0.0204(8) 0.0177(8) -0.0017(6) -0.0019(6) 0.0009(6)
C35 0.0281(9) 0.0282(9) 0.0222(9) 0.0048(7) -0.0060(7) -0.0014(7)
C36 0.0350(10) 0.0338(10) 0.0195(8) -0.0025(7) -0.0133(7) 0.0058(8)
C37 0.0355(10) 0.0259(9) 0.0253(9) -0.0129(7) -0.0156(8) 0.0062(7)
C38 0.0323(9) 0.0176(8) 0.0200(8) -0.0091(6) -0.0104(7) 0.0014(7)
N17 0.0224(7) 0.0170(6) 0.0138(6) -0.0054(5) -0.0038(5) 0.0011(5)
C42 0.0204(8) 0.0338(10) 0.0194(8) 0.0003(7) 0.0047(7) 0.0034(7)
C43 0.0370(11) 0.0359(10) 0.0147(8) -0.0065(7) 0.0019(7) 0.0072(8)
C44 0.0390(10) 0.0256(9) 0.0149(8) -0.0068(7) -0.0093(7) 0.0107(8)
C45 0.0612(14) 0.0285(10) 0.0195(9) -0.0130(8) -0.0139(9) 0.0167(10)
C46 0.0782(16) 0.0205(9) 0.0281(10) -0.0145(8) -0.0309(11) 0.0152(10)
C47 0.0582(13) 0.0165(8) 0.0301(10) -0.0067(7) -0.0284(9) 0.0029(8)
C48 0.0351(9) 0.0162(8) 0.0204(8) -0.0058(6) -0.0145(7) 0.0030(7)
N18 0.0292(7) 0.0174(7) 0.0148(6) -0.0054(5) -0.0090(6) 0.0033(6)
F1 0.0180(4) 0.0153(4) 0.0178(4) -0.0067(3) -0.0049(3) -0.0040(3)
F2 0.0153(4) 0.0150(4) 0.0177(4) -0.0051(3) -0.0030(3) -0.0046(3)
B1 0.0328(16) 0.0296(17) 0.0393(19) 0.0104(17) -0.0210(16) -0.0161(13)
F11 0.0398(7) 0.0483(7) 0.0398(7) 0.0141(6) -0.0184(5) -0.0123(6)
F12 0.0280(8) 0.0462(11) 0.0736(14) -0.0038(11) -0.0165(9) -0.0119(7)
F13 0.0460(8) 0.0380(8) 0.0377(8) 0.0030(6) -0.0174(6) -0.0189(6)
F14 0.072(2) 0.0348(12) 0.0563(18) -0.0042(10) -0.0270(16) -0.0220(14)
B11 0.062(17) 0.035(12) 0.064(19) -0.029(12) -0.026(13) 0.000(9)
F15 0.0398(7) 0.0483(7) 0.0398(7) 0.0141(6) -0.0184(5) -0.0123(6)
F16 0.039(5) 0.043(5) 0.076(7) -0.021(5) 0.025(5) -0.012(4)
F17 0.042(9) 0.051(7) 0.012(4) -0.001(4) -0.007(5) -0.013(6)
F18 0.151(16) 0.020(5) 0.118(12) -0.012(7) -0.111(12) -0.008(7)
B2 0.021(2) 0.031(2) 0.0256(19) -0.0098(17) -0.0016(17) -0.0084(18)
F21 0.033(2) 0.036(2) 0.032(3) -0.0094(17) -0.0092(17) -0.0121(17)
F22 0.0293(12) 0.0330(13) 0.0387(16) -0.0123(11) -0.0083(11) -0.0097(11)
F23 0.0333(15) 0.066(3) 0.0387(17) -0.0288(19) 0.0096(12) -0.0151(16)
F24 0.0310(10) 0.0295(9) 0.0410(11) -0.0078(8) -0.0073(8) -0.0060(8)
B21 0.018(3) 0.030(3) 0.023(3) -0.012(3) 0.003(2) -0.004(3)
F25 0.053(9) 0.053(9) 0.023(4) -0.008(3) -0.006(4) -0.028(7)
F26 0.021(2) 0.105(5) 0.050(3) -0.033(3) -0.006(2) -0.003(3)
F27 0.050(3) 0.039(3) 0.0257(18) -0.0085(18) 0.0020(16) -0.0222(18)
F28 0.0388(16) 0.0273(14) 0.0440(16) -0.0166(12) 0.0046(13) -0.0134(12)
O50 0.0722(18) 0.0432(14) 0.0344(13) -0.0007(11) -0.0217(12) -0.0115(13)
C50 0.060(4) 0.038(4) 0.045(3) 0.002(3) -0.025(3) -0.026(4)
O51 0.034(2) 0.049(3) 0.056(3) -0.026(2) -0.016(2) -0.0029(19)
C51 0.113(13) 0.065(10) 0.148(16) -0.075(9) -0.109(11) 0.054(7)
O60 0.098(2) 0.0499(16) 0.088(2) -0.0240(16) -0.0475(19) 0.0165(16)
C60 0.067(4) 0.059(3) 0.072(3) -0.033(2) -0.012(4) -0.020(4)
O61 0.071(4) 0.107(5) 0.047(3) -0.021(3) 0.003(3) -0.072(4)
C61 0.046(7) 0.081(10) 0.052(6) -0.027(5) -0.011(7) -0.024(8)

loop_
_atom_type_symbol
_atom_type_description
_atom_type_scat_dispersion_real
_atom_type_scat_dispersion_imag
_atom_type_scat_source
C C 0.0033 0.0016 'International Tables Vol C Tables 4.2.6.8 and 6.1.1.4'
H H 0.0000 0.0000 'International Tables Vol C Tables 4.2.6.8 and 6.1.1.4'
B B 0.0013 0.0007 'International Tables Vol C Tables 4.2.6.8 and 6.1.1.4'
N N 0.0061 0.0033 'International Tables Vol C Tables 4.2.6.8 and 6.1.1.4'
O O 0.0106 0.0060 'International Tables Vol C Tables 4.2.6.8 and 6.1.1.4'
F F 0.0171 0.0103 'International Tables Vol C Tables 4.2.6.8 and 6.1.1.4'
Ni Ni 0.3393 1.1124 'International Tables Vol C Tables 4.2.6.8 and 6.1.1.4'

loop_
_geom_angle_atom_site_label_1
_geom_angle_atom_site_label_2
_geom_angle_atom_site_label_3
_geom_angle
_geom_angle_site_symmetry_1
_geom_angle_site_symmetry_3
_geom_angle_publ_flag
F1 Ni1 F2 76.01(3) . . y
F1 Ni1 N18 94.91(5) . . y
F2 Ni1 N18 169.03(5) . . y
F1 Ni1 N17 90.04(4) . . y
F2 Ni1 N17 97.41(4) . . y
N18 Ni1 N17 88.62(5) . . y
F1 Ni1 N16 168.68(5) . . y
F2 Ni1 N16 92.68(5) . . y
N18 Ni1 N16 96.27(6) . . y
N17 Ni1 N16 91.92(5) . . y
F1 Ni1 N15 102.87(4) . . y
F2 Ni1 N15 85.46(4) . . y
N18 Ni1 N15 90.69(5) . . y
N17 Ni1 N15 167.08(5) . . y
N16 Ni1 N15 75.33(5) . . y
F2 Ni2 F1 76.35(3) 2_656 2_656 y
F2 Ni2 N14 94.68(5) 2_656 . y
F1 Ni2 N14 169.72(5) 2_656 . y
F2 Ni2 N13 90.99(4) 2_656 . y
F1 Ni2 N13 96.90(4) 2_656 . y
N14 Ni2 N13 88.16(5) . . y
F2 Ni2 N12 169.36(5) 2_656 . y
F1 Ni2 N12 93.06(5) 2_656 . y
N14 Ni2 N12 95.78(6) . . y
N13 Ni2 N12 91.32(5) . . y
F2 Ni2 N11 101.64(4) 2_656 . y
F1 Ni2 N11 83.85(4) 2_656 . y
N14 Ni2 N11 93.22(5) . . y
N13 Ni2 N11 167.12(5) . . y
N12 Ni2 N11 75.80(5) . . y
C4 N11 C1 117.11(13) . . ?
C4 N11 Ni2 136.29(10) . . ?
C1 N11 Ni2 106.45(10) . . ?
N11 C1 C2 121.45(15) . . ?
N11 C1 C11 117.09(14) . . ?
C2 C1 C11 121.23(15) . . ?
C1 C2 C3 117.78(15) . . ?
C1 C2 H2 121.1 . . ?
C3 C2 H2 121.1 . . ?
N15 C3 C2 121.59(14) . . ?
N15 C3 C31 117.55(14) . . ?
C2 C3 C31 120.67(14) . . ?
C3 N15 C4 116.93(13) . . ?
C3 N15 Ni1 106.33(9) . . ?
C4 N15 Ni1 136.68(11) . . ?
N11 C4 N15 124.48(14) . . ?
N11 C4 C5 116.84(13) . . ?
N15 C4 C5 118.15(13) . . ?
C10 C5 C6 119.80(16) . . ?
C10 C5 C4 122.75(14) . . ?
C6 C5 C4 117.42(16) . . ?
C7 C6 C5 119.7(2) . . ?
C7 C6 H6 120.1 . . ?
C5 C6 H6 120.1 . . ?
C6 C7 C8 120.19(19) . . ?
C6 C7 H7 119.9 . . ?
C8 C7 H7 119.9 . . ?
C9 C8 C7 120.48(19) . . ?
C9 C8 H8 119.8 . . ?
C7 C8 H8 119.8 . . ?
C8 C9 C10 119.6(2) . . ?
C8 C9 H9 120.2 . . ?
C10 C9 H9 120.2 . . ?
C5 C10 C9 120.22(18) . . ?
C5 C10 H10 119.9 . . ?
C9 C10 H10 119.9 . . ?
N12 C11 C1 110.44(14) . . ?
N12 C11 H11B 109.6 . . ?
C1 C11 H11B 109.6 . . ?
N12 C11 H11A 109.6 . . ?
C1 C11 H11A 109.6 . . ?
H11B C11 H11A 108.1 . . ?
C11 N12 C22 108.69(13) . . ?
C11 N12 C12 107.70(14) . . ?
C22 N12 C12 108.84(14) . . ?
C11 N12 Ni2 101.95(9) . . ?
C22 N12 Ni2 112.16(12) . . ?
C12 N12 Ni2 116.95(10) . . ?
N12 C12 C13 112.97(14) . . ?
N12 C12 H12B 109.0 . . ?
C13 C12 H12B 109.0 . . ?
N12 C12 H12A 109.0 . . ?
C13 C12 H12A 109.0 . . ?
H12B C12 H12A 107.8 . . ?
C14 C13 C12 111.24(16) . . ?
C14 C13 H13B 109.4 . . ?
C12 C13 H13B 109.4 . . ?
C14 C13 H13A 109.4 . . ?
C12 C13 H13A 109.4 . . ?
H13B C13 H13A 108.0 . . ?
N13 C14 C15 121.56(15) . . ?
N13 C14 C13 117.01(13) . . ?
C15 C14 C13 121.41(15) . . ?
C16 C15 C14 119.57(16) . . ?
C16 C15 H15 120.2 . . ?
C14 C15 H15 120.2 . . ?
C15 C16 C17 119.21(15) . . ?
C15 C16 H16 120.4 . . ?
C17 C16 H16 120.4 . . ?
C18 C17 C16 118.15(16) . . ?
C18 C17 H17 120.9 . . ?
C16 C17 H17 120.9 . . ?
N13 C18 C17 123.50(15) . . ?
N13 C18 H18 118.3 . . ?
C17 C18 H18 118.3 . . ?
C18 N13 C14 118.01(13) . . ?
C18 N13 Ni2 119.85(10) . . ?
C14 N13 Ni2 122.10(10) . . ?
N12 C22 C23 113.92(15) . . ?
N12 C22 H22B 108.8 . . ?
C23 C22 H22B 108.8 . . ?
N12 C22 H22A 108.8 . . ?
C23 C22 H22A 108.8 . . ?
H22B C22 H22A 107.7 . . ?
C24 C23 C22 118.37(15) . . ?
C24 C23 H23B 107.7 . . ?
C22 C23 H23B 107.7 . . ?
C24 C23 H23A 107.7 . . ?
C22 C23 H23A 107.7 . . ?
H23B C23 H23A 107.1 . . ?
N14 C24 C25 120.4(2) . . ?
N14 C24 C23 119.95(17) . . ?
C25 C24 C23 119.6(2) . . ?
C26 C25 C24 120.9(2) . . ?
C26 C25 H25 119.5 . . ?
C24 C25 H25 119.5 . . ?
C25 C26 C27 118.43(19) . . ?
C25 C26 H26 120.8 . . ?
C27 C26 H26 120.8 . . ?
C26 C27 C28 118.6(2) . . ?
C26 C27 H27 120.7 . . ?
C28 C27 H27 120.7 . . ?
N14 C28 C27 123.11(19) . . ?
N14 C28 H28 118.4 . . ?
C27 C28 H28 118.4 . . ?
C28 N14 C24 118.38(16) . . ?
C28 N14 Ni2 115.44(11) . . ?
C24 N14 Ni2 126.11(14) . . ?
N16 C31 C3 110.02(14) . . ?
N16 C31 H31A 109.7 . . ?
C3 C31 H31A 109.7 . . ?
N16 C31 H31B 109.7 . . ?
C3 C31 H31B 109.7 . . ?
H31A C31 H31B 108.2 . . ?
C31 N16 C32 107.33(14) . . ?
C31 N16 C42 108.86(13) . . ?
C32 N16 C42 108.26(13) . . ?
C31 N16 Ni1 102.22(9) . . ?
C32 N16 Ni1 117.43(10) . . ?
C42 N16 Ni1 112.23(11) . . ?
N16 C32 C33 112.26(13) . . ?
N16 C32 H32A 109.2 . . ?
C33 C32 H32A 109.2 . . ?
N16 C32 H32B 109.2 . . ?
C33 C32 H32B 109.2 . . ?
H32A C32 H32B 107.9 . . ?
C34 C33 C32 111.20(15) . . ?
C34 C33 H33A 109.4 . . ?
C32 C33 H33A 109.4 . . ?
C34 C33 H33B 109.4 . . ?
C32 C33 H33B 109.4 . . ?
H33A C33 H33B 108.0 . . ?
N17 C34 C35 121.01(17) . . ?
N17 C34 C33 116.67(14) . . ?
C35 C34 C33 122.30(16) . . ?
C36 C35 C34 119.93(17) . . ?
C36 C35 H35 120.0 . . ?
C34 C35 H35 120.0 . . ?
C35 C36 C37 119.05(16) . . ?
C35 C36 H36 120.5 . . ?
C37 C36 H36 120.5 . . ?
C36 C37 C38 118.32(18) . . ?
C36 C37 H37 120.8 . . ?
C38 C37 H37 120.8 . . ?
N17 C38 C37 123.08(16) . . ?
N17 C38 H38 118.5 . . ?
C37 C38 H38 118.5 . . ?
C38 N17 C34 118.56(14) . . ?
C38 N17 Ni1 119.35(11) . . ?
C34 N17 Ni1 121.54(11) . . ?
N16 C42 C43 113.01(15) . . ?
N16 C42 H42A 109.0 . . ?
C43 C42 H42A 109.0 . . ?
N16 C42 H42B 109.0 . . ?
C43 C42 H42B 109.0 . . ?
H42A C42 H42B 107.8 . . ?
C44 C43 C42 117.15(15) . . ?
C44 C43 H43A 108.0 . . ?
C42 C43 H43A 108.0 . . ?
C44 C43 H43B 108.0 . . ?
C42 C43 H43B 108.0 . . ?
H43A C43 H43B 107.3 . . ?
N18 C44 C45 120.88(19) . . ?
N18 C44 C43 119.37(16) . . ?
C45 C44 C43 119.62(17) . . ?
C46 C45 C44 120.16(19) . . ?
C46 C45 H45 119.9 . . ?
C44 C45 H45 119.9 . . ?
C45 C46 C47 119.29(18) . . ?
C45 C46 H46 120.4 . . ?
C47 C46 H46 120.4 . . ?
C48 C47 C46 117.8(2) . . ?
C48 C47 H47 121.1 . . ?
C46 C47 H47 121.1 . . ?
N18 C48 C47 123.25(17) . . ?
N18 C48 H48 118.4 . . ?
C47 C48 H48 118.4 . . ?
C48 N18 C44 118.33(15) . . ?
C48 N18 Ni1 116.30(11) . . ?
C44 N18 Ni1 125.37(13) . . ?
Ni1 F1 Ni2 102.68(4) . 2_656 ?
Ni2 F2 Ni1 103.64(4) 2_656 . ?
F12 B1 F11 109.5(3) . . ?
F12 B1 F14 110.9(3) . . ?
F11 B1 F14 111.2(3) . . ?
F12 B1 F13 108.7(3) . . ?
F11 B1 F13 107.7(3) . . ?
F14 B1 F13 108.7(3) . . ?
F17 B11 F16 107.2(12) . . ?
F17 B11 F18 110.4(14) . . ?
F16 B11 F18 108.0(14) . . ?
F23 B2 F21 110.7(8) . . ?
F23 B2 F22 111.1(4) . . ?
F21 B2 F22 109.1(8) . . ?
F23 B2 F24 108.6(3) . . ?
F21 B2 F24 109.1(8) . . ?
F22 B2 F24 108.0(4) . . ?
F27 B21 F28 109.2(5) . . ?
F27 B21 F25 109.6(12) . . ?
F28 B21 F25 110.0(12) . . ?
F27 B21 F26 110.6(6) . . ?
F28 B21 F26 108.1(5) . . ?
F25 B21 F26 109.3(11) . . ?
C51 O51 H51 109.5 . . ?
O51 C51 H51A 109.5 . . ?
O51 C51 H51B 109.5 . . ?
H51A C51 H51B 109.5 . . ?
O51 C51 H51C 109.5 . . ?
H51A C51 H51C 109.5 . . ?
H51B C51 H51C 109.5 . . ?
C61 O61 H61 109.5 . . ?
O61 C61 H61A 109.5 . . ?
O61 C61 H61B 109.5 . . ?
H61A C61 H61B 109.5 . . ?
O61 C61 H61C 109.5 . . ?
H61A C61 H61C 109.5 . . ?
H61B C61 H61C 109.5 . . ?

loop_
_geom_bond_atom_site_label_1
_geom_bond_atom_site_label_2
_geom_bond_distance
_geom_bond_site_symmetry_2
_geom_bond_publ_flag
Ni1 F1 2.0262(9) . y
Ni1 F2 2.0358(9) . y
Ni1 N18 2.0691(14) . y
Ni1 N17 2.1010(13) . y
Ni1 N16 2.1353(14) . y
Ni1 N15 2.3083(13) . y
Ni2 F2 2.0049(9) 2_656 y
Ni2 F1 2.0416(9) 2_656 y
Ni2 N14 2.0780(14) . y
Ni2 N13 2.1106(13) . y
Ni2 N12 2.1242(14) . y
Ni2 N11 2.2841(12) . y
N11 C4 1.3464(19) . ?
N11 C1 1.349(2) . ?
C1 C2 1.379(2) . ?
C1 C11 1.500(2) . ?
C2 C3 1.382(2) . ?
C2 H2 0.9500 . ?
C3 N15 1.347(2) . ?
C3 C31 1.500(2) . ?
N15 C4 1.3495(19) . ?
C4 C5 1.488(2) . ?
C5 C10 1.374(2) . ?
C5 C6 1.394(2) . ?
C6 C7 1.378(3) . ?
C6 H6 0.9500 . ?
C7 C8 1.379(4) . ?
C7 H7 0.9500 . ?
C8 C9 1.374(3) . ?
C8 H8 0.9500 . ?
C9 C10 1.394(3) . ?
C9 H9 0.9500 . ?
C10 H10 0.9500 . ?
C11 N12 1.485(2) . ?
C11 H11B 0.9900 . ?
C11 H11A 0.9900 . ?
N12 C22 1.495(2) . ?
N12 C12 1.496(2) . ?
C12 C13 1.523(3) . ?
C12 H12B 0.9900 . ?
C12 H12A 0.9900 . ?
C13 C14 1.500(2) . ?
C13 H13B 0.9900 . ?
C13 H13A 0.9900 . ?
C14 N13 1.351(2) . ?
C14 C15 1.390(2) . ?
C15 C16 1.377(2) . ?
C15 H15 0.9500 . ?
C16 C17 1.385(3) . ?
C16 H16 0.9500 . ?
C17 C18 1.381(2) . ?
C17 H17 0.9500 . ?
C18 N13 1.342(2) . ?
C18 H18 0.9500 . ?
C22 C23 1.518(3) . ?
C22 H22B 0.9900 . ?
C22 H22A 0.9900 . ?
C23 C24 1.498(3) . ?
C23 H23B 0.9900 . ?
C23 H23A 0.9900 . ?
C24 N14 1.356(2) . ?
C24 C25 1.389(3) . ?
C25 C26 1.377(4) . ?
C25 H25 0.9500 . ?
C26 C27 1.379(4) . ?
C26 H26 0.9500 . ?
C27 C28 1.384(2) . ?
C27 H27 0.9500 . ?
C28 N14 1.347(2) . ?
C28 H28 0.9500 . ?
C31 N16 1.483(2) . ?
C31 H31A 0.9900 . ?
C31 H31B 0.9900 . ?
N16 C32 1.498(2) . ?
N16 C42 1.502(2) . ?
C32 C33 1.525(2) . ?
C32 H32A 0.9900 . ?
C32 H32B 0.9900 . ?
C33 C34 1.501(3) . ?
C33 H33A 0.9900 . ?
C33 H33B 0.9900 . ?
C34 N17 1.348(2) . ?
C34 C35 1.393(2) . ?
C35 C36 1.380(3) . ?
C35 H35 0.9500 . ?
C36 C37 1.383(3) . ?
C36 H36 0.9500 . ?
C37 C38 1.385(2) . ?
C37 H37 0.9500 . ?
C38 N17 1.346(2) . ?
C38 H38 0.9500 . ?
C42 C43 1.511(3) . ?
C42 H42A 0.9900 . ?
C42 H42B 0.9900 . ?
C43 C44 1.500(3) . ?
C43 H43A 0.9900 . ?
C43 H43B 0.9900 . ?
C44 N18 1.357(2) . ?
C44 C45 1.387(3) . ?
C45 C46 1.373(3) . ?
C45 H45 0.9500 . ?
C46 C47 1.389(3) . ?
C46 H46 0.9500 . ?
C47 C48 1.384(2) . ?
C47 H47 0.9500 . ?
C48 N18 1.346(2) . ?
C48 H48 0.9500 . ?
F1 Ni2 2.0416(9) 2_656 ?
F2 Ni2 2.0049(9) 2_656 ?
B1 F12 1.386(4) . ?
B1 F11 1.385(3) . ?
B1 F14 1.379(5) . ?
B1 F13 1.403(5) . ?
B11 F17 1.378(15) . ?
B11 F16 1.380(14) . ?
B11 F18 1.395(14) . ?
B2 F23 1.364(6) . ?
B2 F21 1.384(8) . ?
B2 F22 1.402(5) . ?
B2 F24 1.403(5) . ?
B21 F27 1.384(7) . ?
B21 F28 1.385(7) . ?
B21 F25 1.392(11) . ?
B21 F26 1.388(7) . ?
O50 C50 1.349(7) . ?
O50 H50 0.8400 . ?
C50 H50A 0.9800 . ?
C50 H50B 0.9800 . ?
C50 H50C 0.9800 . ?
O51 C51 1.373(17) . ?
O51 H51 0.8400 . ?
C51 H51A 0.9800 . ?
C51 H51B 0.9800 . ?
C51 H51C 0.9800 . ?
O60 C60 1.376(7) . ?
O60 H60 0.8400 . ?
C60 H60A 0.9800 . ?
C60 H60B 0.9800 . ?
C60 H60C 0.9800 . ?
O61 C61 1.388(18) . ?
O61 H61 0.8400 . ?
C61 H61A 0.9800 . ?
C61 H61B 0.9800 . ?
C61 H61C 0.9800 . ?

loop_
_geom_hbond_atom_site_label_D
_geom_hbond_atom_site_label_H
_geom_hbond_atom_site_label_A
_geom_hbond_distance_DH
_geom_hbond_distance_HA
_geom_hbond_distance_DA
_geom_hbond_angle_DHA
O50 H50 O60 0.84 1.96 2.780(4) 165.1
O60 H60 F22 0.84 1.98 2.795(4) 164.3
O51 H51 F18 0.84 1.89 2.730(14) 175.6
O61 H61 F26 0.84 2.01 2.805(9) 157.6

loop_
_geom_torsion_atom_site_label_1
_geom_torsion_atom_site_label_2
_geom_torsion_atom_site_label_3
_geom_torsion_atom_site_label_4
_geom_torsion
_geom_torsion_site_symmetry_1
_geom_torsion_site_symmetry_4
F2 Ni2 N11 C4 -38.06(15) 2_656 .
F1 Ni2 N11 C4 -112.72(14) 2_656 .
N14 Ni2 N11 C4 57.39(15) . .
N13 Ni2 N11 C4 153.22(19) . .
N12 Ni2 N11 C4 152.54(15) . .
F2 Ni2 N11 C1 137.19(10) 2_656 .
F1 Ni2 N11 C1 62.53(10) 2_656 .
N14 Ni2 N11 C1 -127.36(10) . .
N13 Ni2 N11 C1 -31.5(3) . .
N12 Ni2 N11 C1 -32.21(10) . .
C4 N11 C1 C2 2.3(2) . .
Ni2 N11 C1 C2 -174.04(13) . .
C4 N11 C1 C11 -172.35(14) . .
Ni2 N11 C1 C11 11.34(17) . .
N11 C1 C2 C3 3.5(3) . .
C11 C1 C2 C3 177.91(16) . .
C1 C2 C3 N15 -3.5(2) . .
C1 C2 C3 C31 -178.41(15) . .
C2 C3 N15 C4 -2.3(2) . .
C31 C3 N15 C4 172.76(14) . .
C2 C3 N15 Ni1 175.27(13) . .
C31 C3 N15 Ni1 -9.63(16) . .
F1 Ni1 N15 C3 -137.36(9) . .
F2 Ni1 N15 C3 -62.84(10) . .
N18 Ni1 N15 C3 127.44(10) . .
N17 Ni1 N15 C3 40.6(3) . .
N16 Ni1 N15 C3 31.13(10) . .
F1 Ni1 N15 C4 39.53(15) . .
F2 Ni1 N15 C4 114.05(14) . .
N18 Ni1 N15 C4 -55.67(15) . .
N17 Ni1 N15 C4 -142.5(2) . .
N16 Ni1 N15 C4 -151.97(15) . .
C1 N11 C4 N15 -8.8(2) . .
Ni2 N11 C4 N15 166.04(11) . .
C1 N11 C4 C5 162.63(14) . .
Ni2 N11 C4 C5 -22.5(2) . .
C3 N15 C4 N11 8.9(2) . .
Ni1 N15 C4 N11 -167.80(11) . .
C3 N15 C4 C5 -162.50(14) . .
Ni1 N15 C4 C5 20.8(2) . .
N11 C4 C5 C10 94.91(18) . .
N15 C4 C5 C10 -93.06(18) . .
N11 C4 C5 C6 -83.05(18) . .
N15 C4 C5 C6 88.97(17) . .
C10 C5 C6 C7 0.0(2) . .
C4 C5 C6 C7 178.02(15) . .
C5 C6 C7 C8 -1.0(3) . .
C6 C7 C8 C9 1.1(3) . .
C7 C8 C9 C10 -0.2(3) . .
C6 C5 C10 C9 1.0(2) . .
C4 C5 C10 C9 -176.95(15) . .
C8 C9 C10 C5 -0.9(3) . .
N11 C1 C11 N12 27.7(2) . .
C2 C1 C11 N12 -146.93(16) . .
C1 C11 N12 C22 65.47(17) . .
C1 C11 N12 C12 -176.76(14) . .
C1 C11 N12 Ni2 -53.12(15) . .
F2 Ni2 N12 C11 -33.0(3) 2_656 .
F1 Ni2 N12 C11 -38.57(11) 2_656 .
N14 Ni2 N12 C11 136.16(11) . .
N13 Ni2 N12 C11 -135.55(11) . .
N11 Ni2 N12 C11 44.30(10) . .
F2 Ni2 N12 C22 -149.1(2) 2_656 .
F1 Ni2 N12 C22 -154.67(10) 2_656 .
N14 Ni2 N12 C22 20.06(11) . .
N13 Ni2 N12 C22 108.35(11) . .
N11 Ni2 N12 C22 -71.80(11) . .
F2 Ni2 N12 C12 84.1(3) 2_656 .
F1 Ni2 N12 C12 78.58(13) 2_656 .
N14 Ni2 N12 C12 -106.69(14) . .
N13 Ni2 N12 C12 -18.40(14) . .
N11 Ni2 N12 C12 161.45(14) . .
C11 N12 C12 C13 86.88(18) . .
C22 N12 C12 C13 -155.45(16) . .
Ni2 N12 C12 C13 -27.1(2) . .
N12 C12 C13 C14 77.65(19) . .
C12 C13 C14 N13 -63.04(19) . .
C12 C13 C14 C15 115.47(17) . .
N13 C14 C15 C16 -0.4(3) . .
C13 C14 C15 C16 -178.86(16) . .
C14 C15 C16 C17 0.1(3) . .
C15 C16 C17 C18 0.3(3) . .
C16 C17 C18 N13 -0.3(3) . .
C17 C18 N13 C14 0.0(2) . .
C17 C18 N13 Ni2 177.75(13) . .
C15 C14 N13 C18 0.4(2) . .
C13 C14 N13 C18 178.90(14) . .
C15 C14 N13 Ni2 -177.33(12) . .
C13 C14 N13 Ni2 1.18(19) . .
F2 Ni2 N13 C18 46.44(12) 2_656 .
F1 Ni2 N13 C18 122.81(11) 2_656 .
N14 Ni2 N13 C18 -48.21(12) . .
N12 Ni2 N13 C18 -143.95(12) . .
N11 Ni2 N13 C18 -144.6(2) . .
F2 Ni2 N13 C14 -135.88(12) 2_656 .
F1 Ni2 N13 C14 -59.51(12) 2_656 .
N14 Ni2 N13 C14 129.47(12) . .
N12 Ni2 N13 C14 33.73(12) . .
N11 Ni2 N13 C14 33.1(3) . .
C11 N12 C22 C23 -168.05(15) . .
C12 N12 C22 C23 74.9(2) . .
Ni2 N12 C22 C23 -56.10(18) . .
N12 C22 C23 C24 73.2(2) . .
C22 C23 C24 N14 -41.7(2) . .
C22 C23 C24 C25 142.12(19) . .
N14 C24 C25 C26 -3.2(3) . .
C23 C24 C25 C26 173.00(18) . .
C24 C25 C26 C27 0.2(3) . .
C25 C26 C27 C28 3.0(3) . .
C26 C27 C28 N14 -3.5(3) . .
C27 C28 N14 C24 0.6(2) . .
C27 C28 N14 Ni2 -176.73(13) . .
C25 C24 N14 C28 2.8(2) . .
C23 C24 N14 C28 -173.42(15) . .
C25 C24 N14 Ni2 179.74(13) . .
C23 C24 N14 Ni2 3.6(2) . .
F2 Ni2 N14 C28 0.45(11) 2_656 .
F1 Ni2 N14 C28 -28.5(3) 2_656 .
N13 Ni2 N14 C28 91.30(11) . .
N12 Ni2 N14 C28 -177.56(11) . .
N11 Ni2 N14 C28 -101.52(11) . .
F2 Ni2 N14 C24 -176.61(13) 2_656 .
F1 Ni2 N14 C24 154.5(2) 2_656 .
N13 Ni2 N14 C24 -85.76(13) . .
N12 Ni2 N14 C24 5.38(14) . .
N11 Ni2 N14 C24 81.42(13) . .
N15 C3 C31 N16 -29.49(19) . .
C2 C3 C31 N16 145.65(15) . .
C3 C31 N16 C32 178.27(13) . .
C3 C31 N16 C42 -64.76(16) . .
C3 C31 N16 Ni1 54.12(13) . .
F1 Ni1 N16 C31 37.9(3) . .
F2 Ni1 N16 C31 40.29(9) . .
N18 Ni1 N16 C31 -133.38(10) . .
N17 Ni1 N16 C31 137.80(10) . .
N15 Ni1 N16 C31 -44.31(9) . .
F1 Ni1 N16 C32 -79.2(3) . .
F2 Ni1 N16 C32 -76.83(13) . .
N18 Ni1 N16 C32 109.50(13) . .
N17 Ni1 N16 C32 20.68(13) . .
N15 Ni1 N16 C32 -161.43(14) . .
F1 Ni1 N16 C42 154.42(19) . .
F2 Ni1 N16 C42 156.76(11) . .
N18 Ni1 N16 C42 -16.90(11) . .
N17 Ni1 N16 C42 -105.72(11) . .
N15 Ni1 N16 C42 72.16(11) . .
C31 N16 C32 C33 -91.83(17) . .
C42 N16 C32 C33 150.80(16) . .
Ni1 N16 C32 C33 22.5(2) . .
N16 C32 C33 C34 -75.98(19) . .
C32 C33 C34 N17 69.51(19) . .
C32 C33 C34 C35 -108.45(18) . .
N17 C34 C35 C36 1.5(3) . .
C33 C34 C35 C36 179.38(17) . .
C34 C35 C36 C37 0.7(3) . .
C35 C36 C37 C38 -1.9(3) . .
C36 C37 C38 N17 1.1(3) . .
C37 C38 N17 C34 1.0(2) . .
C37 C38 N17 Ni1 -170.66(13) . .
C35 C34 N17 C38 -2.3(2) . .
C33 C34 N17 C38 179.68(14) . .
C35 C34 N17 Ni1 169.15(13) . .
C33 C34 N17 Ni1 -8.84(19) . .
F1 Ni1 N17 C38 -49.18(12) . .
F2 Ni1 N17 C38 -125.08(11) . .
N18 Ni1 N17 C38 45.73(12) . .
N16 Ni1 N17 C38 141.96(12) . .
N15 Ni1 N17 C38 132.8(2) . .
F1 Ni1 N17 C34 139.40(12) . .
F2 Ni1 N17 C34 63.51(12) . .
N18 Ni1 N17 C34 -125.68(12) . .
N16 Ni1 N17 C34 -29.45(13) . .
N15 Ni1 N17 C34 -38.6(3) . .
C31 N16 C42 C43 166.32(14) . .
C32 N16 C42 C43 -77.31(18) . .
Ni1 N16 C42 C43 53.91(16) . .
N16 C42 C43 C44 -76.8(2) . .
C42 C43 C44 N18 49.1(2) . .
C42 C43 C44 C45 -135.15(18) . .
N18 C44 C45 C46 4.1(3) . .
C43 C44 C45 C46 -171.61(17) . .
C44 C45 C46 C47 0.1(3) . .
C45 C46 C47 C48 -3.8(3) . .
C46 C47 C48 N18 3.7(2) . .
C47 C48 N18 C44 0.4(2) . .
C47 C48 N18 Ni1 179.84(12) . .
C45 C44 N18 C48 -4.3(2) . .
C43 C44 N18 C48 171.43(15) . .
C45 C44 N18 Ni1 176.28(12) . .
C43 C44 N18 Ni1 -8.0(2) . .
F1 Ni1 N18 C48 -3.36(11) . .
F2 Ni1 N18 C48 30.3(3) . .
N17 Ni1 N18 C48 -93.29(11) . .
N16 Ni1 N18 C48 174.93(11) . .
N15 Ni1 N18 C48 99.61(11) . .
F1 Ni1 N18 C44 176.06(12) . .
F2 Ni1 N18 C44 -150.2(2) . .
N17 Ni1 N18 C44 86.14(13) . .
N16 Ni1 N18 C44 -5.64(13) . .
N15 Ni1 N18 C44 -80.96(13) . .
F2 Ni1 F1 Ni2 8.71(3) . 2_656
N18 Ni1 F1 Ni2 -177.54(4) . 2_656
N17 Ni1 F1 Ni2 -88.92(5) . 2_656
N16 Ni1 F1 Ni2 11.1(2) . 2_656
N15 Ni1 F1 Ni2 90.63(5) . 2_656
F1 Ni1 F2 Ni2 -8.90(3) . 2_656
N18 Ni1 F2 Ni2 -43.6(2) . 2_656
N17 Ni1 F2 Ni2 79.28(5) . 2_656
N16 Ni1 F2 Ni2 171.57(5) . 2_656
N15 Ni1 F2 Ni2 -113.38(4) . 2_656
